data_4122963
loop_
_publ_author_name
'Grubel, Katarzyna'
'Brennessel, William W.'
'Mercado, Brandon Q.'
'Holland, Patrick L.'

_publ_section_title
;
 Alkali Metal Control over N-N Cleavage in Iron Complexes.
;
_journal_name_full 'Journal of the American Chemical Society'
_journal_page_first 141120101403003
_journal_paper_doi 10.1021/ja507442b
_journal_year 2014
_chemical_formula_moiety 'C66 H81 Fe3 N12 Rb2'
_chemical_formula_sum 'C66 H81 Fe3 N12 Rb2'
_chemical_formula_weight 1380.92
_chemical_name_common holkg15
_chemical_name_systematic
; 
 ? 
;
_space_group_IT_number 167
_symmetry_cell_setting trigonal
_symmetry_space_group_name_Hall '-R 3 2"c'
_symmetry_space_group_name_H-M 'R -3 c :H'
_atom_sites_solution_hydrogens geom
_atom_sites_solution_primary direct
_atom_sites_solution_secondary difmap
_audit_creation_method SHELXL-97
_cell_angle_alpha 90.00
_cell_angle_beta 90.00
_cell_angle_gamma 120.00
_cell_formula_units_Z 6
_cell_length_a 14.202(3)
_cell_length_b 14.202(3)
_cell_length_c 64.058(15)
_cell_measurement_reflns_used 1379
_cell_measurement_temperature 100.0(5)
_cell_measurement_theta_max 18.82
_cell_measurement_theta_min 2.87
_cell_volume 11189(4)
_computing_cell_refinement 'SAINT (Bruker, 2009)'
_computing_data_collection 'APEX2 (Bruker, 2011)'
_computing_data_reduction 'SAINT (Bruker, 2009)'
_computing_molecular_graphics 'SHELXTL (Sheldrick, 2008)'
_computing_publication_material 'SHELXTL (Sheldrick, 2008)'
_computing_structure_refinement 'SHELXL-97 (Sheldrick, 2008)'
_computing_structure_solution 'SIR97 (Altomare et al., 1999)'
_diffrn_ambient_temperature 100.0(5)
_diffrn_measured_fraction_theta_full 1.000
_diffrn_measured_fraction_theta_max 1.000
_diffrn_measurement_device_type 'Bruker SMART APEX II CCD Platform'
_diffrn_measurement_method 'area detector, \w scans per \f'
_diffrn_radiation_monochromator graphite
_diffrn_radiation_source 'fine-focus sealed tube'
_diffrn_radiation_type MoK\a
_diffrn_radiation_wavelength 0.71073
_diffrn_reflns_av_R_equivalents 0.2300
_diffrn_reflns_av_sigmaI/netI 0.0902
_diffrn_reflns_limit_h_max 16
_diffrn_reflns_limit_h_min -16
_diffrn_reflns_limit_k_max 16
_diffrn_reflns_limit_k_min -16
_diffrn_reflns_limit_l_max 76
_diffrn_reflns_limit_l_min -76
_diffrn_reflns_number 38003
_diffrn_reflns_theta_full 25.02
_diffrn_reflns_theta_max 25.02
_diffrn_reflns_theta_min 1.77
_diffrn_standards_number 0
_exptl_absorpt_coefficient_mu 1.915
_exptl_absorpt_correction_T_max 0.8619
_exptl_absorpt_correction_T_min 0.7492
_exptl_absorpt_correction_type multi-scan
_exptl_absorpt_process_details 'SADABS (Sheldrick, 2008)'
_exptl_crystal_colour 'dark green-blue'
_exptl_crystal_density_diffrn 1.230
_exptl_crystal_density_method 'not measured'
_exptl_crystal_description plate
_exptl_crystal_F_000 4278
_exptl_crystal_size_max 0.16
_exptl_crystal_size_mid 0.12
_exptl_crystal_size_min 0.08
_refine_diff_density_max 0.819
_refine_diff_density_min -0.458
_refine_diff_density_rms 0.090
_refine_ls_extinction_method none
_refine_ls_goodness_of_fit_ref 1.185
_refine_ls_hydrogen_treatment constr
_refine_ls_matrix_type full
_refine_ls_number_parameters 130
_refine_ls_number_reflns 2205
_refine_ls_number_restraints 0
_refine_ls_restrained_S_all 1.185
_refine_ls_R_factor_all 0.1641
_refine_ls_R_factor_gt 0.0912
_refine_ls_shift/su_max 0.000
_refine_ls_shift/su_mean 0.000
_refine_ls_structure_factor_coef Fsqd
_refine_ls_weighting_details 'calc w=1/[\s^2^(Fo^2^)+(0.1067P)^2^+4.9387P] where P=(Fo^2^+2Fc^2^)/3'
_refine_ls_weighting_scheme calc
_refine_ls_wR_factor_gt 0.2138
_refine_ls_wR_factor_ref 0.2472
_reflns_number_gt 1360
_reflns_number_total 2205
_reflns_threshold_expression >2sigma(I)
_cod_data_source_file ja507442b_si_002.cif
_cod_data_source_block 4-Rb
_cod_original_cell_volume 11189(5)
_cod_original_sg_symbol_H-M 'R -3 c'
_cod_database_code 4122963

loop_
_symmetry_equiv_pos_as_xyz
'x, y, z'
'-y, x-y, z'
'-x+y, -x, z'
'y, x, -z+1/2'
'x-y, -y, -z+1/2'
'-x, -x+y, -z+1/2'
'x+2/3, y+1/3, z+1/3'
'-y+2/3, x-y+1/3, z+1/3'
'-x+y+2/3, -x+1/3, z+1/3'
'y+2/3, x+1/3, -z+5/6'
'x-y+2/3, -y+1/3, -z+5/6'
'-x+2/3, -x+y+1/3, -z+5/6'
'x+1/3, y+2/3, z+2/3'
'-y+1/3, x-y+2/3, z+2/3'
'-x+y+1/3, -x+2/3, z+2/3'
'y+1/3, x+2/3, -z+7/6'
'x-y+1/3, -y+2/3, -z+7/6'
'-x+1/3, -x+y+2/3, -z+7/6'
'-x, -y, -z'
'y, -x+y, -z'
'x-y, x, -z'
'-y, -x, z-1/2'
'-x+y, y, z-1/2'
'x, x-y, z-1/2'
'-x+2/3, -y+1/3, -z+1/3'
'y+2/3, -x+y+1/3, -z+1/3'
'x-y+2/3, x+1/3, -z+1/3'
'-y+2/3, -x+1/3, z-1/6'
'-x+y+2/3, y+1/3, z-1/6'
'x+2/3, x-y+1/3, z-1/6'
'-x+1/3, -y+2/3, -z+2/3'
'y+1/3, -x+y+2/3, -z+2/3'
'x-y+1/3, x+2/3, -z+2/3'
'-y+1/3, -x+2/3, z+1/6'
'-x+y+1/3, y+2/3, z+1/6'
'x+1/3, x-y+2/3, z+1/6'

loop_
_atom_site_label
_atom_site_type_symbol
_atom_site_fract_x
_atom_site_fract_y
_atom_site_fract_z
_atom_site_U_iso_or_equiv
_atom_site_adp_type
_atom_site_occupancy
_atom_site_symmetry_multiplicity
_atom_site_calc_flag
_atom_site_refinement_flags
_atom_site_disorder_assembly
_atom_site_disorder_group
Rb1 Rb 0.0000 1.0000 0.21084(2) 0.0525(5) Uani 1 3 d S . .
Fe1 Fe 0.0000 0.81076(13) 0.2500 0.0600(7) Uani 1 2 d S . .
N1 N 0.1139(6) 0.9516(6) 0.25021(12) 0.060(2) Uani 1 1 d . . .
N11 N 0.0104(7) 0.7166(7) 0.22861(13) 0.075(3) Uani 1 1 d . . .
C11 C 0.0125(16) 0.5644(11) 0.2112(2) 0.160(8) Uani 1 1 d . . .
H11A H 0.0072 0.6026 0.1989 0.239 Uiso 1 1 calc R . .
H11B H -0.0482 0.4894 0.2112 0.239 Uiso 1 1 calc R . .
H11C H 0.0814 0.5642 0.2108 0.239 Uiso 1 1 calc R . .
C21 C 0.0080(13) 0.6228(11) 0.2311(2) 0.109(5) Uani 1 1 d . . .
C31 C 0.0000 0.5750(14) 0.2500 0.142(10) Uani 1 2 d S . .
C61 C 0.0000 0.4625(15) 0.2500 0.233(19) Uani 1 2 d S . .
H61A H -0.0616 0.4087 0.2417 0.350 Uiso 0.50 1 calc PR A -1
H61B H -0.0064 0.4363 0.2644 0.350 Uiso 0.50 1 calc PR A -1
H61C H 0.0680 0.4735 0.2439 0.350 Uiso 0.50 1 calc PR A -1
C12 C 0.0227(11) 0.7624(9) 0.20803(17) 0.071(3) Uani 1 1 d . . .
C22 C 0.1246(11) 0.8310(10) 0.19957(18) 0.077(3) Uani 1 1 d . . .
C32 C 0.1373(10) 0.8776(9) 0.18022(17) 0.080(3) Uani 1 1 d . . .
H32 H 0.2083 0.9234 0.1748 0.096 Uiso 1 1 calc R . .
C42 C 0.0471(11) 0.8583(9) 0.16852(17) 0.076(3) Uani 1 1 d . . .
H42 H 0.0553 0.8894 0.1551 0.091 Uiso 1 1 calc R . .
C52 C -0.0547(11) 0.7928(9) 0.17694(15) 0.072(3) Uani 1 1 d . . .
H52 H -0.1166 0.7819 0.1693 0.087 Uiso 1 1 calc R . .
C62 C -0.0707(10) 0.7413(9) 0.19649(17) 0.075(3) Uani 1 1 d . . .
C72 C 0.2234(11) 0.8509(10) 0.2118(2) 0.097(4) Uani 1 1 d . . .
H72A H 0.2207 0.7815 0.2143 0.146 Uiso 1 1 calc R . .
H72B H 0.2246 0.8849 0.2252 0.146 Uiso 1 1 calc R . .
H72C H 0.2891 0.8992 0.2039 0.146 Uiso 1 1 calc R . .
C82 C -0.1816(10) 0.6655(10) 0.20510(18) 0.092(4) Uani 1 1 d . . .
H82A H -0.1928 0.5916 0.2057 0.139 Uiso 1 1 calc R . .
H82B H -0.2368 0.6664 0.1961 0.139 Uiso 1 1 calc R . .
H82C H -0.1876 0.6890 0.2192 0.139 Uiso 1 1 calc R . .

loop_
_atom_site_aniso_label
_atom_site_aniso_U_11
_atom_site_aniso_U_22
_atom_site_aniso_U_33
_atom_site_aniso_U_23
_atom_site_aniso_U_13
_atom_site_aniso_U_12
Rb1 0.0594(7) 0.0594(7) 0.0386(8) 0.000 0.000 0.0297(3)
Fe1 0.0880(16) 0.0554(9) 0.0474(12) -0.0121(5) -0.0241(10) 0.0440(8)
N1 0.068(5) 0.082(6) 0.042(4) -0.014(5) -0.013(4) 0.047(4)
N11 0.106(7) 0.074(6) 0.064(6) -0.031(5) -0.028(5) 0.060(6)
C11 0.30(2) 0.089(10) 0.127(14) -0.020(10) 0.005(14) 0.121(14)
C21 0.182(15) 0.090(10) 0.088(9) -0.036(8) -0.021(10) 0.093(10)
C31 0.28(3) 0.125(12) 0.072(14) -0.010(8) -0.021(17) 0.141(16)
C61 0.51(6) 0.175(16) 0.13(2) 0.015(14) 0.03(3) 0.26(3)
C12 0.093(9) 0.061(7) 0.065(7) -0.027(6) -0.027(7) 0.044(7)
C22 0.101(10) 0.083(8) 0.070(8) -0.040(7) -0.039(7) 0.064(8)
C32 0.092(9) 0.091(9) 0.063(7) -0.032(7) -0.016(7) 0.050(7)
C42 0.100(9) 0.081(8) 0.051(7) -0.028(6) -0.001(7) 0.048(7)
C52 0.107(9) 0.089(8) 0.033(6) -0.019(5) -0.018(6) 0.058(8)
C62 0.090(9) 0.061(7) 0.069(7) -0.038(6) -0.032(7) 0.034(7)
C72 0.114(10) 0.092(9) 0.109(10) -0.027(8) -0.013(8) 0.069(8)
C82 0.097(10) 0.089(9) 0.079(8) -0.035(7) -0.038(7) 0.037(8)

loop_
_atom_type_symbol
_atom_type_description
_atom_type_scat_dispersion_real
_atom_type_scat_dispersion_imag
_atom_type_scat_source
C C 0.0033 0.0016 'International Tables Vol C Tables 4.2.6.8 and 6.1.1.4'
H H 0.0000 0.0000 'International Tables Vol C Tables 4.2.6.8 and 6.1.1.4'
N N 0.0061 0.0033 'International Tables Vol C Tables 4.2.6.8 and 6.1.1.4'
Fe Fe 0.3463 0.8444 'International Tables Vol C Tables 4.2.6.8 and 6.1.1.4'
Rb Rb -0.9393 2.9676 'International Tables Vol C Tables 4.2.6.8 and 6.1.1.4'

loop_
_geom_angle_atom_site_label_1
_geom_angle_atom_site_label_2
_geom_angle_atom_site_label_3
_geom_angle
_geom_angle_site_symmetry_1
_geom_angle_site_symmetry_3
N1 Rb1 N1 76.1(2) 4_465 .
N1 Rb1 C62 136.5(3) 4_465 .
N1 Rb1 C62 83.7(2) . .
N1 Rb1 C52 155.3(3) 4_465 .
N1 Rb1 C52 103.5(2) . .
C62 Rb1 C52 23.8(2) . .
N1 Rb1 C12 131.2(2) 4_465 .
N1 Rb1 C12 63.1(2) . .
C62 Rb1 C12 23.3(2) . .
C52 Rb1 C12 40.5(2) . .
N1 Rb1 C42 177.0(2) 4_465 .
N1 Rb1 C42 102.3(2) . .
C62 Rb1 C42 40.5(3) . .
C52 Rb1 C42 22.3(3) . .
C12 Rb1 C42 46.1(3) . .
N1 Rb1 Fe1 85.23(14) 4_465 .
N1 Rb1 Fe1 29.99(13) . .
C62 Rb1 Fe1 60.31(19) . .
C52 Rb1 Fe1 83.53(18) . .
C12 Rb1 Fe1 46.11(19) . .
C42 Rb1 Fe1 92.1(2) . .
N1 Rb1 C22 140.1(2) 4_465 .
N1 Rb1 C22 64.1(2) . .
C62 Rb1 C22 39.4(3) . .
C52 Rb1 C22 45.1(3) . .
C12 Rb1 C22 22.0(2) . .
C42 Rb1 C22 38.2(3) . .
Fe1 Rb1 C22 58.9(2) . .
N1 Rb1 C32 157.9(2) 4_465 .
N1 Rb1 C32 83.0(2) . .
C62 Rb1 C32 45.7(3) . .
C52 Rb1 C32 38.4(3) . .
C12 Rb1 C32 38.5(3) . .
C42 Rb1 C32 21.6(2) . .
Fe1 Rb1 C32 80.10(19) . .
C22 Rb1 C32 21.3(2) . .
N1 Rb1 Rb1 39.41(13) 4_465 4_465
N1 Rb1 Rb1 39.11(13) . 4_465
C62 Rb1 Rb1 105.6(2) . 4_465
C52 Rb1 Rb1 129.43(18) . 4_465
C12 Rb1 Rb1 92.90(18) . 4_465
C42 Rb1 Rb1 138.27(19) . 4_465
Fe1 Rb1 Rb1 46.97(3) . 4_465
C22 Rb1 Rb1 101.26(19) . 4_465
C32 Rb1 Rb1 121.54(18) . 4_465
N1 Fe1 N1 99.3(5) . 6
N1 Fe1 N11 120.6(3) . 6
N1 Fe1 N11 114.8(4) 6 6
N1 Fe1 N11 114.8(4) . .
N1 Fe1 N11 120.5(3) 6 .
N11 Fe1 N11 88.6(5) 6 .
N1 Fe1 Rb1 61.4(2) . 4_465
N1 Fe1 Rb1 62.1(2) 6 4_465
N11 Fe1 Rb1 92.8(3) 6 4_465
N11 Fe1 Rb1 176.1(3) . 4_465
N1 Fe1 Rb1 62.1(2) . .
N1 Fe1 Rb1 61.4(2) 6 .
N11 Fe1 Rb1 176.1(3) 6 .
N11 Fe1 Rb1 92.8(3) . .
Rb1 Fe1 Rb1 86.05(5) 4_465 .
N1 N1 Fe1 160.3(3) 5_675 .
N1 N1 Rb1 80.4(6) 5_675 4_465
Fe1 N1 Rb1 88.6(3) . 4_465
N1 N1 Rb1 78.4(6) 5_675 .
Fe1 N1 Rb1 87.9(3) . .
Rb1 N1 Rb1 101.5(2) 4_465 .
C21 N11 C12 120.1(9) . .
C21 N11 Fe1 128.6(8) . .
C12 N11 Fe1 111.3(6) . .
C21 C11 H11A 109.5 . .
C21 C11 H11B 109.5 . .
H11A C11 H11B 109.5 . .
C21 C11 H11C 109.5 . .
H11A C11 H11C 109.5 . .
H11B C11 H11C 109.5 . .
N11 C21 C31 124.2(13) . .
N11 C21 C11 116.9(12) . .
C31 C21 C11 118.9(13) . .
C21 C31 C21 125.7(18) 6 .
C21 C31 C61 117.1(9) 6 .
C21 C31 C61 117.1(9) . .
C31 C61 H61A 109.5 . .
C31 C61 H61B 109.5 . .
H61A C61 H61B 109.5 . .
C31 C61 H61C 109.5 . .
H61A C61 H61C 109.5 . .
H61B C61 H61C 109.5 . .
C22 C12 C62 118.9(11) . .
C22 C12 N11 121.5(10) . .
C62 C12 N11 119.6(12) . .
C22 C12 Rb1 84.9(6) . .
C62 C12 Rb1 72.9(6) . .
N11 C12 Rb1 109.5(6) . .
C32 C22 C12 122.0(11) . .
C32 C22 C72 119.6(13) . .
C12 C22 C72 118.4(12) . .
C32 C22 Rb1 81.5(6) . .
C12 C22 Rb1 73.1(6) . .
C72 C22 Rb1 118.7(6) . .
C22 C32 C42 120.4(12) . .
C22 C32 Rb1 77.2(6) . .
C42 C32 Rb1 74.4(6) . .
C22 C32 H32 119.8 . .
C42 C32 H32 119.8 . .
Rb1 C32 H32 119.6 . .
C52 C42 C32 118.4(11) . .
C52 C42 Rb1 70.2(5) . .
C32 C42 Rb1 84.0(6) . .
C52 C42 H42 120.8 . .
C32 C42 H42 120.8 . .
Rb1 C42 H42 115.7 . .
C42 C52 C62 122.7(11) . .
C42 C52 Rb1 87.6(6) . .
C62 C52 Rb1 77.9(5) . .
C42 C52 H52 118.7 . .
C62 C52 H52 118.7 . .
Rb1 C52 H52 105.2 . .
C52 C62 C12 117.6(12) . .
C52 C62 C82 122.6(11) . .
C12 C62 C82 119.8(11) . .
C52 C62 Rb1 78.3(6) . .
C12 C62 Rb1 83.8(6) . .
C82 C62 Rb1 108.2(7) . .
C22 C72 H72A 109.5 . .
C22 C72 H72B 109.5 . .
H72A C72 H72B 109.5 . .
C22 C72 H72C 109.5 . .
H72A C72 H72C 109.5 . .
H72B C72 H72C 109.5 . .
C62 C82 H82A 109.5 . .
C62 C82 H82B 109.5 . .
H82A C82 H82B 109.5 . .
C62 C82 H82C 109.5 . .
H82A C82 H82C 109.5 . .
H82B C82 H82C 109.5 . .

loop_
_geom_bond_atom_site_label_1
_geom_bond_atom_site_label_2
_geom_bond_distance
_geom_bond_site_symmetry_2
Rb1 N1 3.229(8) 4_465
Rb1 N1 3.250(8) .
Rb1 C62 3.415(10) .
Rb1 C52 3.420(9) .
Rb1 C12 3.552(10) .
Rb1 C42 3.632(9) .
Rb1 Fe1 3.6765(18) .
Rb1 C22 3.697(10) .
Rb1 C32 3.750(11) .
Rb1 Rb1 5.017(3) 4_465
Fe1 N1 1.839(7) .
Fe1 N1 1.839(7) 6
Fe1 N11 1.971(8) 6
Fe1 N11 1.971(8) .
Fe1 Rb1 3.6763(18) 4_465
N1 N1 1.191(14) 5_675
N1 Rb1 3.229(8) 4_465
N11 C21 1.325(14) .
N11 C12 1.441(13) .
C11 C21 1.541(17) .
C11 H11A 0.9800 .
C11 H11B 0.9800 .
C11 H11C 0.9800 .
C21 C31 1.364(15) .
C31 C21 1.364(15) 6
C31 C61 1.60(3) .
C61 H61A 0.9800 .
C61 H61B 0.9800 .
C61 H61C 0.9800 .
C12 C22 1.388(15) .
C12 C62 1.414(15) .
C22 C32 1.375(15) .
C22 C72 1.505(15) .
C32 C42 1.388(15) .
C32 H32 0.9500 .
C42 C52 1.379(16) .
C42 H42 0.9500 .
C52 C62 1.410(15) .
C52 H52 0.9500 .
C62 C82 1.499(16) .
C72 H72A 0.9800 .
C72 H72B 0.9800 .
C72 H72C 0.9800 .
C82 H82A 0.9800 .
C82 H82B 0.9800 .
C82 H82C 0.9800 .

loop_
_geom_torsion_atom_site_label_1
_geom_torsion_atom_site_label_2
_geom_torsion_atom_site_label_3
_geom_torsion_atom_site_label_4
_geom_torsion
_geom_torsion_site_symmetry_1
_geom_torsion_site_symmetry_4
N1 Rb1 Fe1 N1 -70.3(3) 4_465 .
C62 Rb1 Fe1 N1 137.5(4) . .
C52 Rb1 Fe1 N1 131.8(3) . .
C12 Rb1 Fe1 N1 114.1(4) . .
C42 Rb1 Fe1 N1 111.2(3) . .
C22 Rb1 Fe1 N1 91.4(3) . .
C32 Rb1 Fe1 N1 93.2(3) . .
Rb1 Rb1 Fe1 N1 -59.6(3) 4_465 .
N1 Rb1 Fe1 N1 49.5(3) 4_465 6
N1 Rb1 Fe1 N1 119.8(4) . 6
C62 Rb1 Fe1 N1 -102.8(4) . 6
C52 Rb1 Fe1 N1 -108.4(3) . 6
C12 Rb1 Fe1 N1 -126.1(4) . 6
C42 Rb1 Fe1 N1 -129.0(3) . 6
C22 Rb1 Fe1 N1 -148.8(3) . 6
C32 Rb1 Fe1 N1 -147.0(3) . 6
Rb1 Rb1 Fe1 N1 60.2(3) 4_465 6
N1 Rb1 Fe1 N11 63(4) 4_465 6
N1 Rb1 Fe1 N11 133(4) . 6
C62 Rb1 Fe1 N11 -90(4) . 6
C52 Rb1 Fe1 N11 -95(4) . 6
C12 Rb1 Fe1 N11 -113(4) . 6
C42 Rb1 Fe1 N11 -116(4) . 6
C22 Rb1 Fe1 N11 -136(4) . 6
C32 Rb1 Fe1 N11 -134(4) . 6
Rb1 Rb1 Fe1 N11 73(4) 4_465 6
N1 Rb1 Fe1 N11 173.1(3) 4_465 .
N1 Rb1 Fe1 N11 -116.7(4) . .
C62 Rb1 Fe1 N11 20.8(4) . .
C52 Rb1 Fe1 N11 15.2(3) . .
C12 Rb1 Fe1 N11 -2.5(4) . .
C42 Rb1 Fe1 N11 -5.4(3) . .
C22 Rb1 Fe1 N11 -25.2(3) . .
C32 Rb1 Fe1 N11 -23.5(3) . .
Rb1 Rb1 Fe1 N11 -176.3(3) 4_465 .
N1 Rb1 Fe1 Rb1 -10.66(13) 4_465 4_465
N1 Rb1 Fe1 Rb1 59.6(3) . 4_465
C62 Rb1 Fe1 Rb1 -163.0(2) . 4_465
C52 Rb1 Fe1 Rb1 -168.6(2) . 4_465
C12 Rb1 Fe1 Rb1 173.7(3) . 4_465
C42 Rb1 Fe1 Rb1 170.8(2) . 4_465
C22 Rb1 Fe1 Rb1 151.0(2) . 4_465
C32 Rb1 Fe1 Rb1 152.79(18) . 4_465
N1 Fe1 N1 N1 -5(3) 6 5_675
N11 Fe1 N1 N1 -131(3) 6 5_675
N11 Fe1 N1 N1 125(3) . 5_675
Rb1 Fe1 N1 N1 -56(3) 4_465 5_675
Rb1 Fe1 N1 N1 46(3) . 5_675
N1 Fe1 N1 Rb1 50.98(16) 6 4_465
N11 Fe1 N1 Rb1 -75.1(4) 6 4_465
N11 Fe1 N1 Rb1 -179.0(3) . 4_465
Rb1 Fe1 N1 Rb1 101.55(19) . 4_465
N1 Fe1 N1 Rb1 -50.56(15) 6 .
N11 Fe1 N1 Rb1 -176.7(3) 6 .
N11 Fe1 N1 Rb1 79.4(3) . .
Rb1 Fe1 N1 Rb1 -101.55(19) 4_465 .
N1 Rb1 N1 N1 -60.8(4) 4_465 5_675
C62 Rb1 N1 N1 158.1(5) . 5_675
C52 Rb1 N1 N1 144.7(5) . 5_675
C12 Rb1 N1 N1 146.8(5) . 5_675
C42 Rb1 N1 N1 121.9(5) . 5_675
Fe1 Rb1 N1 N1 -165.7(6) . 5_675
C22 Rb1 N1 N1 122.2(5) . 5_675
C32 Rb1 N1 N1 112.1(5) . 5_675
Rb1 Rb1 N1 N1 -77.5(5) 4_465 5_675
N1 Rb1 N1 Fe1 104.9(2) 4_465 .
C62 Rb1 N1 Fe1 -36.2(3) . .
C52 Rb1 N1 Fe1 -49.6(3) . .
C12 Rb1 N1 Fe1 -47.5(3) . .
C42 Rb1 N1 Fe1 -72.4(3) . .
C22 Rb1 N1 Fe1 -72.1(3) . .
C32 Rb1 N1 Fe1 -82.3(3) . .
Rb1 Rb1 N1 Fe1 88.1(3) 4_465 .
N1 Rb1 N1 Rb1 16.8(3) 4_465 4_465
C62 Rb1 N1 Rb1 -124.4(3) . 4_465
C52 Rb1 N1 Rb1 -137.7(3) . 4_465
C12 Rb1 N1 Rb1 -135.7(3) . 4_465
C42 Rb1 N1 Rb1 -160.6(3) . 4_465
Fe1 Rb1 N1 Rb1 -88.1(3) . 4_465
C22 Rb1 N1 Rb1 -160.2(3) . 4_465
C32 Rb1 N1 Rb1 -170.4(3) . 4_465
N1 Fe1 N11 C21 124.1(11) . .
N1 Fe1 N11 C21 -117.3(11) 6 .
N11 Fe1 N11 C21 0.8(10) 6 .
Rb1 Fe1 N11 C21 112(4) 4_465 .
Rb1 Fe1 N11 C21 -175.5(11) . .
N1 Fe1 N11 C12 -55.6(8) . .
N1 Fe1 N11 C12 63.0(9) 6 .
N11 Fe1 N11 C12 -178.8(9) 6 .
Rb1 Fe1 N11 C12 -68(4) 4_465 .
Rb1 Fe1 N11 C12 4.8(7) . .
C12 N11 C21 C31 177.9(11) . .
Fe1 N11 C21 C31 -2(2) . .
C12 N11 C21 C11 -3(2) . .
Fe1 N11 C21 C11 177.1(11) . .
N11 C21 C31 C21 0.9(10) . 6
C11 C21 C31 C21 -178.0(17) . 6
N11 C21 C31 C61 -179.1(11) . .
C11 C21 C31 C61 2.0(16) . .
C21 N11 C12 C22 -88.9(14) . .
Fe1 N11 C12 C22 90.8(10) . .
C21 N11 C12 C62 94.1(14) . .
Fe1 N11 C12 C62 -86.2(9) . .
C21 N11 C12 Rb1 175.0(10) . .
Fe1 N11 C12 Rb1 -5.3(8) . .
N1 Rb1 C12 C22 -123.8(6) 4_465 .
N1 Rb1 C12 C22 -87.2(6) . .
C62 Rb1 C12 C22 122.3(11) . .
C52 Rb1 C12 C22 89.7(8) . .
C42 Rb1 C12 C22 58.0(7) . .
Fe1 Rb1 C12 C22 -118.0(7) . .
C32 Rb1 C12 C22 27.6(6) . .
Rb1 Rb1 C12 C22 -113.4(6) 4_465 .
N1 Rb1 C12 C62 113.9(7) 4_465 .
N1 Rb1 C12 C62 150.5(8) . .
C52 Rb1 C12 C62 -32.6(7) . .
C42 Rb1 C12 C62 -64.3(7) . .
Fe1 Rb1 C12 C62 119.7(8) . .
C22 Rb1 C12 C62 -122.3(11) . .
C32 Rb1 C12 C62 -94.7(8) . .
Rb1 Rb1 C12 C62 124.3(7) 4_465 .
N1 Rb1 C12 N11 -2.1(9) 4_465 .
N1 Rb1 C12 N11 34.5(7) . .
C62 Rb1 C12 N11 -116.0(12) . .
C52 Rb1 C12 N11 -148.6(10) . .
C42 Rb1 C12 N11 179.6(9) . .
Fe1 Rb1 C12 N11 3.7(6) . .
C22 Rb1 C12 N11 121.6(11) . .
C32 Rb1 C12 N11 149.3(9) . .
Rb1 Rb1 C12 N11 8.3(7) 4_465 .
C62 C12 C22 C32 -1.0(15) . .
N11 C12 C22 C32 -178.1(9) . .
Rb1 C12 C22 C32 -68.3(10) . .
C62 C12 C22 C72 -178.7(9) . .
N11 C12 C22 C72 4.2(15) . .
Rb1 C12 C22 C72 114.0(9) . .
C62 C12 C22 Rb1 67.3(8) . .
N11 C12 C22 Rb1 -109.8(9) . .
N1 Rb1 C22 C32 -155.6(6) 4_465 .
N1 Rb1 C22 C32 -151.0(8) . .
C62 Rb1 C22 C32 95.4(8) . .
C52 Rb1 C22 C32 60.6(7) . .
C12 Rb1 C22 C32 127.2(10) . .
C42 Rb1 C22 C32 28.4(7) . .
Fe1 Rb1 C22 C32 175.2(8) . .
Rb1 Rb1 C22 C32 -163.6(7) 4_465 .
N1 Rb1 C22 C12 77.2(7) 4_465 .
N1 Rb1 C22 C12 81.8(7) . .
C62 Rb1 C22 C12 -31.8(6) . .
C52 Rb1 C22 C12 -66.6(6) . .
C42 Rb1 C22 C12 -98.8(7) . .
Fe1 Rb1 C22 C12 48.0(6) . .
C32 Rb1 C22 C12 -127.2(10) . .
Rb1 Rb1 C22 C12 69.2(6) 4_465 .
N1 Rb1 C22 C72 -36.4(12) 4_465 .
N1 Rb1 C22 C72 -31.8(9) . .
C62 Rb1 C22 C72 -145.4(12) . .
C52 Rb1 C22 C72 179.9(12) . .
C12 Rb1 C22 C72 -113.6(13) . .
C42 Rb1 C22 C72 147.6(13) . .
Fe1 Rb1 C22 C72 -65.6(9) . .
C32 Rb1 C22 C72 119.2(14) . .
Rb1 Rb1 C22 C72 -44.4(10) 4_465 .
C12 C22 C32 C42 0.9(16) . .
C72 C22 C32 C42 178.6(9) . .
Rb1 C22 C32 C42 -63.1(9) . .
C12 C22 C32 Rb1 64.0(9) . .
C72 C22 C32 Rb1 -118.3(9) . .
N1 Rb1 C32 C22 44.9(11) 4_465 .
N1 Rb1 C32 C22 26.0(7) . .
C62 Rb1 C32 C22 -62.0(7) . .
C52 Rb1 C32 C22 -96.2(8) . .
C12 Rb1 C32 C22 -28.6(6) . .
C42 Rb1 C32 C22 -127.0(12) . .
Fe1 Rb1 C32 C22 -4.2(7) . .
Rb1 Rb1 C32 C22 18.9(8) 4_465 .
N1 Rb1 C32 C42 171.9(6) 4_465 .
N1 Rb1 C32 C42 153.0(8) . .
C62 Rb1 C32 C42 65.0(7) . .
C52 Rb1 C32 C42 30.8(7) . .
C12 Rb1 C32 C42 98.4(8) . .
Fe1 Rb1 C32 C42 122.9(8) . .
C22 Rb1 C32 C42 127.0(12) . .
Rb1 Rb1 C32 C42 145.9(7) 4_465 .
C22 C32 C42 C52 0.9(15) . .
Rb1 C32 C42 C52 -63.6(8) . .
C22 C32 C42 Rb1 64.5(9) . .
N1 Rb1 C42 C52 38(5) 4_465 .
N1 Rb1 C42 C52 95.7(7) . .
C62 Rb1 C42 C52 31.0(6) . .
C12 Rb1 C42 C52 64.3(7) . .
Fe1 Rb1 C42 C52 67.2(7) . .
C22 Rb1 C42 C52 95.2(8) . .
C32 Rb1 C42 C52 123.1(12) . .
Rb1 Rb1 C42 C52 77.3(8) 4_465 .
N1 Rb1 C42 C32 -85(5) 4_465 .
N1 Rb1 C42 C32 -27.4(8) . .
C62 Rb1 C42 C32 -92.1(8) . .
C52 Rb1 C42 C32 -123.1(12) . .
C12 Rb1 C42 C32 -58.8(7) . .
Fe1 Rb1 C42 C32 -55.9(8) . .
C22 Rb1 C42 C32 -27.9(7) . .
Rb1 Rb1 C42 C32 -45.8(9) 4_465 .
C32 C42 C52 C62 -2.7(15) . .
Rb1 C42 C52 C62 -74.0(9) . .
C32 C42 C52 Rb1 71.2(9) . .
N1 Rb1 C52 C42 -175.5(6) 4_465 .
N1 Rb1 C52 C42 -89.5(7) . .
C62 Rb1 C52 C42 -124.2(11) . .
C12 Rb1 C52 C42 -92.3(8) . .
Fe1 Rb1 C52 C42 -112.0(7) . .
C22 Rb1 C52 C42 -60.4(7) . .
C32 Rb1 C52 C42 -29.8(7) . .
Rb1 Rb1 C52 C42 -122.8(7) 4_465 .
N1 Rb1 C52 C62 -51.3(10) 4_465 .
N1 Rb1 C52 C62 34.7(8) . .
C12 Rb1 C52 C62 31.9(7) . .
C42 Rb1 C52 C62 124.2(11) . .
Fe1 Rb1 C52 C62 12.2(7) . .
C22 Rb1 C52 C62 63.8(7) . .
C32 Rb1 C52 C62 94.4(8) . .
Rb1 Rb1 C52 C62 1.4(9) 4_465 .
C42 C52 C62 C12 2.6(15) . .
Rb1 C52 C62 C12 -76.5(8) . .
C42 C52 C62 C82 -176.7(10) . .
Rb1 C52 C62 C82 104.2(10) . .
C42 C52 C62 Rb1 79.1(9) . .
C22 C12 C62 C52 -0.7(14) . .
N11 C12 C62 C52 176.4(9) . .
Rb1 C12 C62 C52 73.3(8) . .
C22 C12 C62 C82 178.6(10) . .
N11 C12 C62 C82 -4.2(14) . .
Rb1 C12 C62 C82 -107.4(9) . .
C22 C12 C62 Rb1 -74.0(9) . .
N11 C12 C62 Rb1 103.1(8) . .
N1 Rb1 C62 C52 151.7(7) 4_465 .
N1 Rb1 C62 C52 -146.2(8) . .
C12 Rb1 C62 C52 -119.9(11) . .
C42 Rb1 C62 C52 -28.9(7) . .
Fe1 Rb1 C62 C52 -166.0(8) . .
C22 Rb1 C62 C52 -90.1(8) . .
C32 Rb1 C62 C52 -59.8(7) . .
Rb1 Rb1 C62 C52 -178.9(7) 4_465 .
N1 Rb1 C62 C12 -88.4(8) 4_465 .
N1 Rb1 C62 C12 -26.2(7) . .
C52 Rb1 C62 C12 119.9(11) . .
C42 Rb1 C62 C12 91.1(8) . .
Fe1 Rb1 C62 C12 -46.1(7) . .
C22 Rb1 C62 C12 29.9(6) . .
C32 Rb1 C62 C12 60.1(7) . .
Rb1 Rb1 C62 C12 -58.9(8) 4_465 .
N1 Rb1 C62 C82 30.9(9) 4_465 .
N1 Rb1 C62 C82 93.1(7) . .
C52 Rb1 C62 C82 -120.7(11) . .
C12 Rb1 C62 C82 119.3(11) . .
C42 Rb1 C62 C82 -149.6(9) . .
Fe1 Rb1 C62 C82 73.2(7) . .
C22 Rb1 C62 C82 149.2(9) . .
C32 Rb1 C62 C82 179.5(9) . .
Rb1 Rb1 C62 C82 60.4(7) 4_465 .
